data_7100367
loop_
_publ_author_name
'Kyoko Nozaki'
'Tamejiro Hiyama'
'Koji Nakano'

_publ_section_title
;
Asymmetric amplification in asymmetric alternating
copolymerization of cyclohexene oxide and carbon dioxide
;
_journal_name_full 'Chemical Communications'
_journal_paper_doi 10.1039/b417973k
_journal_year 2005
_chemical_formula_sum 'C19 H23 N O Zn'
_chemical_formula_weight 346.75
_space_group_IT_number 14
_symmetry_cell_setting monoclinic
_symmetry_space_group_name_Hall '-P 2yn'
_symmetry_space_group_name_H-M 'P 1 21/n 1'
_cell_angle_alpha 90.00
_cell_angle_beta 101.6860(10)
_cell_angle_gamma 90.00
_cell_formula_units_Z 4
_cell_length_a 12.1430(7)
_cell_length_b 11.2307(6)
_cell_length_c 12.2015(7)
_cell_measurement_temperature 130(2)
_cell_volume 1629.48(16)
_diffrn_ambient_temperature 293(2)
_exptl_crystal_density_diffrn 1.413
_cod_depositor_comments
;
The following automatic conversions were performed:
'_symmetry_cell_setting' value 'Monoclinic' changed to 'monoclinic'
according to '/home/saulius/struct/CIF-dictionaries/cif_core.dic'
dictionary named 'cif_core.dic' version 2.4.1 from 2010-06-29.

Automatic conversion script
Id: cif_fix_enum 1527 2010-12-29 10:47:43Z saulius 
;
_cod_original_sg_symbol_H-M 'P 21/n'
_cod_database_code 7100367

loop_
_symmetry_equiv_pos_as_xyz
'x, y, z'
'-x+1/2, y+1/2, -z+1/2'
'-x, -y, -z'
'x-1/2, -y-1/2, z-1/2'

loop_
_atom_site_label
_atom_site_type_symbol
_atom_site_fract_x
_atom_site_fract_y
_atom_site_fract_z
_atom_site_U_iso_or_equiv
_atom_site_adp_type
_atom_site_occupancy
_atom_site_symmetry_multiplicity
_atom_site_calc_flag
_atom_site_refinement_flags
_atom_site_disorder_assembly
_atom_site_disorder_group
Zn1 Zn 0.42945(4) 0.04992(5) 0.08054(4) 0.02074(17) Uani 1 1 d . . .
O1 O 0.5816(3) -0.0321(3) 0.0850(3) 0.0208(7) Uani 1 1 d . . .
C12 C 0.6572(4) -0.0072(4) 0.2819(4) 0.0217(9) Uani 1 1 d . . .
C6 C 0.7841(4) -0.0181(4) 0.1454(4) 0.0203(9) Uani 1 1 d . . .
N1 N 0.5383(4) 0.1966(4) 0.1450(4) 0.0271(9) Uani 1 1 d . . .
C4 C 0.6561(4) 0.1610(4) 0.1431(4) 0.0235(9) Uani 1 1 d . . .
H1 H 0.7077 0.2019 0.2036 0.028 Uiso 1 1 calc R . .
C5 C 0.6679(4) 0.0237(4) 0.1609(4) 0.0216(9) Uani 1 1 d . . .
C18 C 0.3054(4) 0.0449(5) 0.1654(4) 0.0285(10) Uani 1 1 d . . .
H2 H 0.2389 0.0113 0.1179 0.034 Uiso 1 1 calc R . .
H3 H 0.3271 -0.0072 0.2295 0.034 Uiso 1 1 calc R . .
C7 C 0.8800(4) 0.0531(5) 0.1685(5) 0.0308(11) Uani 1 1 d . . .
H4 H 0.8744 0.1305 0.1939 0.037 Uiso 1 1 calc R . .
C13 C 0.7280(4) 0.0428(5) 0.3739(4) 0.0288(10) Uani 1 1 d . . .
H5 H 0.7853 0.0940 0.3636 0.035 Uiso 1 1 calc R . .
C17 C 0.5756(4) -0.0870(5) 0.3007(4) 0.0272(10) Uani 1 1 d . . .
H6 H 0.5291 -0.1236 0.2401 0.033 Uiso 1 1 calc R . .
C15 C 0.6316(5) -0.0589(6) 0.4989(4) 0.0375(13) Uani 1 1 d . . .
H7 H 0.6216 -0.0744 0.5711 0.045 Uiso 1 1 calc R . .
C11 C 0.7969(4) -0.1347(5) 0.1099(4) 0.0265(10) Uani 1 1 d . . .
H8 H 0.7347 -0.1848 0.0952 0.032 Uiso 1 1 calc R . .
C10 C 0.9004(4) -0.1775(5) 0.0959(4) 0.0301(11) Uani 1 1 d . . .
H9 H 0.9066 -0.2551 0.0714 0.036 Uiso 1 1 calc R . .
C16 C 0.5627(5) -0.1128(5) 0.4082(4) 0.0338(12) Uani 1 1 d . . .
H10 H 0.5077 -0.1664 0.4196 0.041 Uiso 1 1 calc R . .
C3 C 0.6743(4) 0.2080(5) 0.0289(4) 0.0289(11) Uani 1 1 d . . .
H11 H 0.7427 0.2548 0.0385 0.035 Uiso 1 1 calc R . .
H12 H 0.6796 0.1424 -0.0214 0.035 Uiso 1 1 calc R . .
C9 C 0.9946(4) -0.1044(5) 0.1184(5) 0.0340(12) Uani 1 1 d . . .
H13 H 1.0641 -0.1329 0.1094 0.041 Uiso 1 1 calc R . .
C2 C 0.5708(4) 0.2859(5) -0.0177(5) 0.0321(11) Uani 1 1 d . . .
H14 H 0.5928 0.3589 -0.0499 0.038 Uiso 1 1 calc R . .
H15 H 0.5177 0.2434 -0.0743 0.038 Uiso 1 1 calc R . .
C14 C 0.7136(5) 0.0165(5) 0.4823(4) 0.0362(13) Uani 1 1 d . . .
H16 H 0.7608 0.0513 0.5434 0.043 Uiso 1 1 calc R . .
C19 C 0.2765(5) 0.1678(5) 0.2059(5) 0.0342(12) Uani 1 1 d . . .
H17 H 0.3430 0.2034 0.2496 0.051 Uiso 1 1 calc R . .
H18 H 0.2207 0.1596 0.2510 0.051 Uiso 1 1 calc R . .
H19 H 0.2477 0.2175 0.1426 0.051 Uiso 1 1 calc R . .
C1 C 0.5212(5) 0.3116(5) 0.0836(5) 0.0329(12) Uani 1 1 d . . .
H20 H 0.5607 0.3760 0.1279 0.040 Uiso 1 1 calc R . .
H21 H 0.4420 0.3315 0.0624 0.040 Uiso 1 1 calc R . .
C8 C 0.9840(4) 0.0110(5) 0.1544(5) 0.0352(12) Uani 1 1 d . . .
H22 H 1.0466 0.0606 0.1692 0.042 Uiso 1 1 calc R . .
H23 H 0.523(5) 0.210(5) 0.211(5) 0.032(16) Uiso 1 1 d . . .

loop_
_atom_site_aniso_label
_atom_site_aniso_U_11
_atom_site_aniso_U_22
_atom_site_aniso_U_33
_atom_site_aniso_U_23
_atom_site_aniso_U_13
_atom_site_aniso_U_12
Zn1 0.0186(3) 0.0243(3) 0.0193(3) -0.0006(2) 0.00375(19) -0.0013(2)
O1 0.0165(15) 0.0271(17) 0.0172(15) -0.0013(12) -0.0003(12) -0.0032(12)
C12 0.023(2) 0.023(2) 0.018(2) -0.0015(17) 0.0018(17) 0.0062(18)
C6 0.020(2) 0.025(2) 0.0147(19) 0.0045(16) 0.0003(16) -0.0026(17)
N1 0.025(2) 0.027(2) 0.028(2) 0.0005(17) 0.0019(17) 0.0019(17)
C4 0.022(2) 0.022(2) 0.025(2) -0.0029(18) 0.0000(18) -0.0012(18)
C5 0.019(2) 0.024(2) 0.020(2) -0.0005(17) 0.0015(17) -0.0032(17)
C18 0.026(2) 0.036(3) 0.024(2) -0.001(2) 0.0078(19) -0.004(2)
C7 0.026(3) 0.029(3) 0.036(3) 0.000(2) 0.003(2) -0.003(2)
C13 0.028(2) 0.032(3) 0.024(2) -0.003(2) -0.0022(19) 0.001(2)
C17 0.024(2) 0.033(3) 0.023(2) 0.003(2) 0.0014(19) 0.003(2)
C15 0.041(3) 0.050(3) 0.022(2) 0.002(2) 0.008(2) 0.018(3)
C11 0.024(2) 0.032(3) 0.022(2) 0.0020(19) 0.0010(18) -0.002(2)
C10 0.031(3) 0.032(3) 0.026(2) 0.003(2) 0.005(2) 0.004(2)
C16 0.033(3) 0.043(3) 0.027(3) 0.008(2) 0.009(2) 0.010(2)
C3 0.032(3) 0.024(2) 0.031(3) 0.001(2) 0.005(2) -0.002(2)
C9 0.024(3) 0.043(3) 0.036(3) 0.011(2) 0.010(2) 0.005(2)
C2 0.031(3) 0.027(3) 0.034(3) 0.007(2) -0.002(2) -0.007(2)
C14 0.046(3) 0.037(3) 0.021(2) -0.004(2) -0.004(2) 0.015(3)
C19 0.031(3) 0.043(3) 0.030(3) -0.004(2) 0.010(2) 0.000(2)
C1 0.031(3) 0.025(2) 0.039(3) 0.002(2) -0.001(2) 0.001(2)
C8 0.019(2) 0.042(3) 0.043(3) 0.001(2) 0.002(2) -0.001(2)

loop_
_geom_bond_atom_site_label_1
_geom_bond_atom_site_label_2
_geom_bond_distance
_geom_bond_site_symmetry_2
_geom_bond_publ_flag
Zn1 C18 1.994(5) . ?
Zn1 O1 2.007(3) 3_655 ?
Zn1 O1 2.055(3) . ?
Zn1 N1 2.158(4) . ?
Zn1 Zn1 3.0693(10) 3_655 ?
O1 C5 1.399(5) . ?
O1 Zn1 2.007(3) 3_655 ?
C12 C13 1.387(7) . ?
C12 C17 1.388(7) . ?
C12 C5 1.548(6) . ?
C6 C7 1.394(7) . ?
C6 C11 1.398(7) . ?
C6 C5 1.534(6) . ?
N1 C1 1.486(7) . ?
N1 C4 1.490(6) . ?
N1 H23 0.88(6) . ?
C4 C3 1.547(7) . ?
C4 C5 1.560(6) . ?
C4 H1 0.9800 . ?
C18 C19 1.531(8) . ?
C18 H2 0.9700 . ?
C18 H3 0.9700 . ?
C7 C8 1.392(7) . ?
C7 H4 0.9300 . ?
C13 C14 1.400(7) . ?
C13 H5 0.9300 . ?
C17 C16 1.384(7) . ?
C17 H6 0.9300 . ?
C15 C14 1.354(9) . ?
C15 C16 1.384(8) . ?
C15 H7 0.9300 . ?
C11 C10 1.387(7) . ?
C11 H8 0.9300 . ?
C10 C9 1.389(8) . ?
C10 H9 0.9300 . ?
C16 H10 0.9300 . ?
C3 C2 1.541(7) . ?
C3 H11 0.9700 . ?
C3 H12 0.9700 . ?
C9 C8 1.383(8) . ?
C9 H13 0.9300 . ?
C2 C1 1.509(8) . ?
C2 H14 0.9700 . ?
C2 H15 0.9700 . ?
C14 H16 0.9300 . ?
C19 H17 0.9600 . ?
C19 H18 0.9600 . ?
C19 H19 0.9600 . ?
C1 H20 0.9700 . ?
C1 H21 0.9700 . ?
C8 H22 0.9300 . ?
